data_7010949
loop_
_publ_author_name
'Hermans, Sophie'
'Khimyak, Tetyana'
'Johnson, Brian F. G.'

_publ_section_title
;
 High yield synthesis of Ru\^a&#x20AC;&#x201C;Pt mixed-metal cluster
 compounds
;
_journal_issue 22
_journal_name_full 'Journal of the Chemical Society, Dalton Transactions'
_journal_page_first 3295
_journal_paper_doi 10.1039/b105844b
_journal_year 2001
_chemical_formula_sum 'C32 H24 O15 Pt2 Ru6'
_chemical_formula_weight 1645.11
_chemical_name_systematic
; 
? 
;
_space_group_IT_number 14
_symmetry_cell_setting monoclinic
_symmetry_space_group_name_Hall '-P 2ybc'
_symmetry_space_group_name_H-M 'P 1 21/c 1'
_atom_sites_solution_hydrogens geom
_atom_sites_solution_primary direct
_atom_sites_solution_secondary difmap
_audit_creation_method SHELXL-97
_cell_angle_alpha 90.00
_cell_angle_beta 92.63(4)
_cell_angle_gamma 90.00
_cell_formula_units_Z 8
_cell_length_a 12.983(5)
_cell_length_b 35.475(8)
_cell_length_c 18.366(7)
_cell_measurement_temperature 180(2)
_cell_volume 8450(5)
_computing_structure_refinement 'SHELXL-97 (Sheldrick, 1997)'
_computing_structure_solution teXsan
_diffrn_ambient_temperature 180(2)
_diffrn_measured_fraction_theta_full 0.863
_diffrn_measured_fraction_theta_max 0.863
_diffrn_measurement_device_type RAXIS-IIC
_diffrn_radiation_monochromator graphite
_diffrn_radiation_source 'fine-focus sealed tube'
_diffrn_radiation_type MoK\a
_diffrn_radiation_wavelength 0.71073
_diffrn_reflns_av_R_equivalents 0.1080
_diffrn_reflns_av_sigmaI/netI 0.3344
_diffrn_reflns_limit_h_max 15
_diffrn_reflns_limit_h_min 0
_diffrn_reflns_limit_k_max 42
_diffrn_reflns_limit_k_min 0
_diffrn_reflns_limit_l_max 21
_diffrn_reflns_limit_l_min -21
_diffrn_reflns_number 19995
_diffrn_reflns_theta_full 25.17
_diffrn_reflns_theta_max 25.17
_diffrn_reflns_theta_min 3.52
_exptl_absorpt_coefficient_mu 8.740
_exptl_absorpt_correction_T_max 0.8446
_exptl_absorpt_correction_T_min 0.4752
_exptl_crystal_colour red
_exptl_crystal_density_diffrn 2.586
_exptl_crystal_density_method 'not measured'
_exptl_crystal_F_000 6048
_exptl_crystal_size_max 0.10
_exptl_crystal_size_mid 0.03
_exptl_crystal_size_min 0.02
_refine_diff_density_max 4.174
_refine_diff_density_min -2.349
_refine_diff_density_rms 0.366
_refine_ls_extinction_method none
_refine_ls_goodness_of_fit_ref 1.003
_refine_ls_hydrogen_treatment mixed
_refine_ls_matrix_type full
_refine_ls_number_parameters 462
_refine_ls_number_reflns 13344
_refine_ls_number_restraints 48
_refine_ls_restrained_S_all 1.002
_refine_ls_R_factor_all 0.2329
_refine_ls_R_factor_gt 0.1129
_refine_ls_shift/su_max 0.069
_refine_ls_shift/su_mean 0.003
_refine_ls_structure_factor_coef Fsqd
_refine_ls_weighting_details 'w=1/[\s^2^(Fo^2^)+(0.0876P)^2^+0.0000P] where P=(Fo^2^+2Fc^2^)/3'
_refine_ls_weighting_scheme calc
_refine_ls_wR_factor_gt 0.2343
_refine_ls_wR_factor_ref 0.2882
_reflns_number_gt 5076
_reflns_number_total 13344
_reflns_threshold_expression >2sigma(I)
_cod_data_source_file b105844b.txt
_cod_data_source_block compound_8
_cod_depositor_comments
;
The following automatic conversions were performed:
'_symmetry_cell_setting' value 'Monoclinic' changed to 'monoclinic'
according to '/home/saulius/struct/CIF-dictionaries/cif_core.dic'
dictionary named 'cif_core.dic' version 2.4.1 from 2010-06-29.

Automatic conversion script
Id: cif_fix_enum 1527 2010-12-29 10:47:43Z saulius 

The following automatic conversions were performed:

'_refine_ls_weighting_scheme' value 'calc
w=1/[\s^2^(Fo^2^)+(0.0876P)^2^+0.0000P] where P=(Fo^2^+2Fc^2^)/3' was
changed to 'calc'. New tag '_refine_ls_weighting_details' was
created. The value of the new tag was set to
'w=1/[\s^2^(Fo^2^)+(0.0876P)^2^+0.0000P] where P=(Fo^2^+2Fc^2^)/3'.

Automatic conversion script
Id: cif_fix_values 3143 2015-03-26 13:38:13Z robertas 
;
_cod_original_sg_symbol_H-M P2(1)/c
_cod_database_code 7010949

loop_
_symmetry_equiv_pos_as_xyz
'x, y, z'
'-x, y+1/2, -z+1/2'
'-x, -y, -z'
'x, -y-1/2, z-1/2'

loop_
_atom_site_label
_atom_site_type_symbol
_atom_site_fract_x
_atom_site_fract_y
_atom_site_fract_z
_atom_site_U_iso_or_equiv
_atom_site_adp_type
_atom_site_occupancy
_atom_site_calc_flag
_atom_site_refinement_flags
_atom_site_disorder_assembly
_atom_site_disorder_group
Pt1_1 Pt 0.79457(13) 0.66355(5) 0.40794(9) 0.0418(5) Uani 1 d . A 1
Pt2_1 Pt 0.59109(12) 0.62810(5) 0.30783(9) 0.0374(4) Uani 1 d . A 1
Ru1_1 Ru 0.9505(3) 0.63153(10) 0.3263(2) 0.0288(9) Uani 0.824(4) d P A 1
Ru2_1 Ru 0.7536(2) 0.66654(8) 0.24952(17) 0.0318(8) Uani 1 d . A 1
Ru3_1 Ru 0.7837(3) 0.58401(9) 0.2847(2) 0.0278(9) Uani 0.824(4) d P A 1
Ru4_1 Ru 0.7880(3) 0.60965(11) 0.1359(2) 0.0320(10) Uani 0.824(4) d P A 1
Ru5_1 Ru 0.9715(2) 0.58525(8) 0.2023(2) 0.0358(8) Uani 1 d . A 1
Ru6_1 Ru 0.9442(3) 0.66694(10) 0.1850(2) 0.0299(9) Uani 0.824(4) d P A 1
Ru1'_1 Ru 0.8307(16) 0.6418(6) 0.1228(11) 0.044(3) Uiso 0.176(4) d P A 2
Ru3'_1 Ru 0.8771(16) 0.6059(6) 0.3372(11) 0.044(3) Uiso 0.176(4) d P A 2
Ru4'_1 Ru 0.9887(17) 0.6569(6) 0.2490(11) 0.044(3) Uiso 0.176(4) d P A 2
Ru6'_1 Ru 0.7462(17) 0.5860(6) 0.2162(12) 0.044(3) Uiso 0.176(4) d P A 2
C0_1 C 0.861(3) 0.6216(9) 0.2400(19) 0.026(8) Uiso 1 d . A 1
O1_1 O 0.965(3) 0.5986(9) 0.4796(18) 0.0653(16) Uiso 1 d . A 1
C1_1 C 0.949(4) 0.6134(12) 0.416(2) 0.051(2) Uiso 1 d . A 1
O2_1 O 1.118(3) 0.6880(9) 0.3599(18) 0.0653(16) Uiso 1 d . A 1
C2_1 C 1.047(4) 0.6719(12) 0.348(2) 0.051(2) Uiso 1 d . A 1
O3_1 O 1.140(3) 0.5819(8) 0.3311(18) 0.0653(16) Uiso 1 d . A 1
C3_1 C 1.053(4) 0.5937(12) 0.299(2) 0.051(2) Uiso 1 d . A 1
O4_1 O 0.859(3) 0.7437(9) 0.2317(17) 0.0653(16) Uiso 1 d . A 1
C4_1 C 0.861(3) 0.7096(13) 0.223(2) 0.051(2) Uiso 1 d . A 1
O5_1 O 1.149(3) 0.7056(9) 0.2033(17) 0.0653(16) Uiso 1 d . A 1
C5_1 C 1.065(4) 0.6928(12) 0.196(2) 0.051(2) Uiso 1 d . A 1
O6_1 O 0.940(3) 0.6950(9) 0.0330(19) 0.0653(16) Uiso 1 d . A 1
C6_1 C 0.943(4) 0.6829(12) 0.084(3) 0.051(2) Uiso 1 d . A 1
O7_1 O 1.150(3) 0.6088(9) 0.1164(18) 0.0653(16) Uiso 1 d . A 1
C7_1 C 1.066(4) 0.6002(12) 0.153(2) 0.051(2) Uiso 1 d . A 1
O8_1 O 0.900(2) 0.5484(9) 0.0629(18) 0.0653(16) Uiso 1 d . A 1
C8_1 C 0.882(3) 0.5760(12) 0.102(2) 0.051(2) Uiso 1 d . A 1
O9_1 O 1.059(3) 0.5037(9) 0.2108(17) 0.0653(16) Uiso 1 d . A 1
C9_1 C 1.023(4) 0.5356(12) 0.205(2) 0.051(2) Uiso 1 d . A 1
O10_1 O 0.777(3) 0.6424(9) -0.0129(18) 0.0653(16) Uiso 1 d . A 1
C10_1 C 0.780(4) 0.6292(12) 0.045(3) 0.051(2) Uiso 1 d . A 1
O11_1 O 0.600(3) 0.5673(9) 0.0873(18) 0.0653(16) Uiso 1 d . A 1
C11_1 C 0.667(4) 0.5845(12) 0.111(2) 0.051(2) Uiso 1 d . A 1
O12_1 O 0.909(3) 0.5169(9) 0.3248(18) 0.0653(16) Uiso 1 d . A 1
C12_1 C 0.865(4) 0.5431(13) 0.308(2) 0.051(2) Uiso 1 d . A 1
O13_1 O 0.609(3) 0.5325(9) 0.2386(18) 0.0653(16) Uiso 1 d . A 1
C13_1 C 0.668(4) 0.5532(12) 0.258(2) 0.051(2) Uiso 1 d . A 1
O14_1 O 0.605(3) 0.7262(9) 0.3106(18) 0.0653(16) Uiso 1 d . A 1
C14_1 C 0.662(4) 0.7046(12) 0.295(2) 0.051(2) Uiso 1 d . A 1
O15_1 O 0.623(3) 0.6884(9) 0.1158(19) 0.0653(16) Uiso 1 d . A 1
C15_1 C 0.663(4) 0.6727(12) 0.155(3) 0.051(2) Uiso 1 d . A 1
C16_1 C 0.471(3) 0.6244(8) 0.2090(19) 0.045(3) Uiso 1 d D A 1
H16_1 H 0.5034 0.6262 0.1608 0.054 Uiso 1 calc R A 1
C17_1 C 0.455(3) 0.6583(10) 0.2394(17) 0.045(3) Uiso 1 d D A 1
H17_1 H 0.4724 0.6812 0.2106 0.054 Uiso 1 calc R A 1
C18_1 C 0.362(2) 0.6611(12) 0.2890(16) 0.055(3) Uiso 1 d D A 1
H18A_1 H 0.3145 0.6396 0.2786 0.066 Uiso 1 calc R A 1
H18B_1 H 0.3231 0.6846 0.2776 0.066 Uiso 1 calc R A 1
C19_1 C 0.396(3) 0.6608(10) 0.3711(15) 0.055(3) Uiso 1 d D A 1
H19A_1 H 0.3346 0.6590 0.4009 0.066 Uiso 1 calc R A 1
H19B_1 H 0.4321 0.6847 0.3837 0.066 Uiso 1 calc R A 1
C20_1 C 0.470(3) 0.6267(9) 0.3896(19) 0.045(3) Uiso 1 d D A 1
H20_1 H 0.4983 0.6268 0.4412 0.054 Uiso 1 calc R A 1
C21_1 C 0.477(3) 0.5927(10) 0.3564(17) 0.045(3) Uiso 1 d D A 1
H21_1 H 0.5076 0.5726 0.3888 0.054 Uiso 1 calc R A 1
C22_1 C 0.394(3) 0.5783(11) 0.3011(17) 0.055(3) Uiso 1 d D A 1
H22A_1 H 0.3274 0.5904 0.3114 0.066 Uiso 1 calc R A 1
H22B_1 H 0.3855 0.5508 0.3080 0.066 Uiso 1 calc R A 1
C23_1 C 0.417(3) 0.5858(10) 0.2209(15) 0.055(3) Uiso 1 d D A 1
H23A_1 H 0.3518 0.5850 0.1910 0.066 Uiso 1 calc R A 1
H23B_1 H 0.4620 0.5654 0.2036 0.066 Uiso 1 calc R A 1
C24_1 C 0.873(2) 0.7199(10) 0.4283(19) 0.045(3) Uiso 1 d D A 1
H24_1 H 0.9189 0.7268 0.3883 0.054 Uiso 1 calc R A 1
C25_1 C 0.923(3) 0.7019(10) 0.4828(17) 0.045(3) Uiso 1 d D A 1
H25_1 H 0.9982 0.6964 0.4770 0.054 Uiso 1 calc R A 1
C26_1 C 0.884(3) 0.7017(10) 0.5617(18) 0.055(3) Uiso 1 d D A 1
H26A_1 H 0.8441 0.7250 0.5702 0.066 Uiso 1 calc R A 1
H26B_1 H 0.9431 0.7009 0.5976 0.066 Uiso 1 calc R A 1
C27_1 C 0.814(3) 0.6664(10) 0.5715(18) 0.055(3) Uiso 1 d D A 1
H27A_1 H 0.8567 0.6433 0.5721 0.066 Uiso 1 calc R A 1
H27B_1 H 0.7808 0.6680 0.6191 0.066 Uiso 1 calc R A 1
C28_1 C 0.728(3) 0.6630(10) 0.510(2) 0.045(3) Uiso 1 d D A 1
H28_1 H 0.6851 0.6400 0.5159 0.054 Uiso 1 calc R A 1
C29_1 C 0.679(3) 0.6884(8) 0.466(2) 0.045(3) Uiso 1 d D A 1
H29_1 H 0.6079 0.6807 0.4491 0.054 Uiso 1 calc R A 1
C30_1 C 0.692(3) 0.7316(9) 0.479(2) 0.055(3) Uiso 1 d D A 1
H30A_1 H 0.7081 0.7363 0.5318 0.066 Uiso 1 calc R A 1
H30B_1 H 0.6272 0.7447 0.4652 0.066 Uiso 1 calc R A 1
C31_1 C 0.782(2) 0.7475(8) 0.434(2) 0.055(3) Uiso 1 d D A 1
H31A_1 H 0.7541 0.7535 0.3838 0.066 Uiso 1 calc R A 1
H31B_1 H 0.8075 0.7713 0.4561 0.066 Uiso 1 calc R A 1
Pt1_2 Pt 0.10354(13) 0.87754(5) 0.31497(9) 0.0387(4) Uani 1 d . B 3
Pt2_2 Pt 0.27908(13) 0.82346(5) 0.41106(9) 0.0399(4) Uani 1 d . B 3
Ru1_2 Ru 0.2457(3) 0.91317(10) 0.2280(2) 0.0288(9) Uani 0.817(4) d P B 3
Ru2_2 Ru 0.2674(3) 0.82740(9) 0.26134(18) 0.0355(8) Uani 1 d . B 3
Ru3_2 Ru 0.3803(3) 0.89008(10) 0.3448(2) 0.0292(10) Uani 0.817(4) d P B 3
Ru4_2 Ru 0.4917(3) 0.84023(10) 0.2485(2) 0.0272(9) Uani 0.817(4) d P B 3
Ru5_2 Ru 0.4632(3) 0.91481(8) 0.2056(2) 0.0374(8) Uani 1 d . B 3
Ru6_2 Ru 0.3304(3) 0.85806(10) 0.1326(2) 0.0294(10) Uani 0.817(4) d P B 3
Ru1'_2 Ru 0.4475(16) 0.8641(6) 0.3402(11) 0.044(3) Uiso 0.183(4) d P B 4
Ru3'_2 Ru 0.4437(16) 0.8315(5) 0.1978(12) 0.044(3) Uiso 0.183(4) d P B 4
Ru4'_2 Ru 0.2887(16) 0.8922(6) 0.1385(11) 0.044(3) Uiso 0.183(4) d P B 4
Ru6'_2 Ru 0.2871(15) 0.9150(5) 0.3012(11) 0.044(3) Uiso 0.183(4) d P B 4
C0_2 C 0.359(4) 0.8721(12) 0.239(3) 0.056(13) Uiso 1 d . B 3
O1_2 O 0.161(3) 0.9773(9) 0.3194(18) 0.0653(16) Uiso 1 d . B 3
C1_2 C 0.179(4) 0.9484(12) 0.283(2) 0.051(2) Uiso 1 d . B 3
O2_2 O 0.083(3) 0.9283(9) 0.1078(18) 0.0653(16) Uiso 1 d . B 3
C2_2 C 0.146(4) 0.9189(12) 0.148(2) 0.051(2) Uiso 1 d . B 3
O3_2 O 0.327(3) 0.9812(9) 0.1487(17) 0.0653(16) Uiso 1 d . B 3
C3_2 C 0.324(3) 0.9511(12) 0.176(2) 0.051(2) Uiso 1 d . B 3
O4_2 O 0.147(3) 0.8068(8) 0.1169(18) 0.0653(16) Uiso 1 d . B 3
C4_2 C 0.211(4) 0.8221(12) 0.159(2) 0.051(2) Uiso 1 d . B 3
O5_2 O 0.226(3) 0.8917(9) -0.0028(18) 0.0653(16) Uiso 1 d . B 3
C5_2 C 0.279(4) 0.8788(12) 0.056(3) 0.051(2) Uiso 1 d . B 3
O6_2 O 0.450(3) 0.8105(9) 0.0347(18) 0.0653(16) Uiso 1 d . B 3
C6_2 C 0.407(4) 0.8294(12) 0.073(2) 0.051(2) Uiso 1 d . B 3
O7_2 O 0.517(3) 0.9154(9) 0.0484(18) 0.0653(16) Uiso 1 d . B 3
C7_2 C 0.485(4) 0.9199(12) 0.109(3) 0.051(2) Uiso 1 d . B 3
O8_2 O 0.677(3) 0.8818(9) 0.2101(17) 0.0653(16) Uiso 1 d . B 3
C8_2 C 0.579(4) 0.8853(12) 0.203(2) 0.051(2) Uiso 1 d . B 3
O9_2 O 0.593(3) 0.9784(9) 0.2459(18) 0.0653(16) Uiso 1 d . B 3
C9_2 C 0.541(4) 0.9551(13) 0.229(2) 0.051(2) Uiso 1 d . B 3
O10_2 O 0.587(3) 0.7812(9) 0.1610(18) 0.0653(16) Uiso 1 d . B 3
C10_2 C 0.562(4) 0.8052(13) 0.199(3) 0.051(2) Uiso 1 d . B 3
O11_2 O 0.622(3) 0.8127(9) 0.3736(18) 0.0653(16) Uiso 1 d . B 3
C11_2 C 0.571(4) 0.8208(12) 0.326(3) 0.051(2) Uiso 1 d . B 3
O12_2 O 0.523(3) 0.8712(8) 0.4780(18) 0.0653(16) Uiso 1 d . B 3
C12_2 C 0.452(4) 0.8734(12) 0.422(2) 0.051(2) Uiso 1 d . B 3
O13_2 O 0.425(3) 0.9730(9) 0.3711(18) 0.0653(16) Uiso 1 d . B 3
C13_2 C 0.413(3) 0.9387(12) 0.354(2) 0.051(2) Uiso 1 d . B 3
O14_2 O 0.094(3) 0.7758(9) 0.3040(18) 0.0653(16) Uiso 1 d . B 3
C14_2 C 0.161(4) 0.7974(12) 0.293(2) 0.051(2) Uiso 1 d . B 3
O15_2 O 0.375(3) 0.7523(9) 0.2470(18) 0.0653(16) Uiso 1 d . B 3
C15_2 C 0.346(4) 0.7830(13) 0.254(2) 0.051(2) Uiso 1 d . B 3
C16_2 C 0.288(2) 0.8263(10) 0.524(2) 0.045(3) Uiso 1 d D B 3
H16_2 H 0.2863 0.8527 0.5434 0.054 Uiso 1 calc R B 3
C17_2 C 0.192(3) 0.8127(8) 0.506(2) 0.045(3) Uiso 1 d D B 3
H17_2 H 0.1360 0.8315 0.5123 0.054 Uiso 1 calc R B 3
C18_2 C 0.156(3) 0.7711(9) 0.512(2) 0.055(3) Uiso 1 d D B 3
H18A_2 H 0.0929 0.7673 0.4807 0.066 Uiso 1 calc R B 3
H18B_2 H 0.1381 0.7661 0.5632 0.066 Uiso 1 calc R B 3
C19_2 C 0.241(3) 0.7427(9) 0.490(2) 0.055(3) Uiso 1 d D B 3
H19A_2 H 0.2096 0.7178 0.4783 0.066 Uiso 1 calc R B 3
H19B_2 H 0.2930 0.7394 0.5304 0.066 Uiso 1 calc R B 3
C20_2 C 0.293(2) 0.7591(10) 0.4206(19) 0.045(3) Uiso 1 d D B 3
H20_2 H 0.2832 0.7444 0.3743 0.054 Uiso 1 calc R B 3
C21_2 C 0.384(3) 0.7769(10) 0.4312(16) 0.045(3) Uiso 1 d D B 3
H21_2 H 0.4306 0.7728 0.3899 0.054 Uiso 1 calc R B 3
C22_2 C 0.446(2) 0.7844(11) 0.5046(18) 0.055(3) Uiso 1 d D B 3
H22A_2 H 0.5032 0.8019 0.4963 0.066 Uiso 1 calc R B 3
H22B_2 H 0.4753 0.7604 0.5236 0.066 Uiso 1 calc R B 3
C23_2 C 0.374(3) 0.8017(11) 0.5622(15) 0.055(3) Uiso 1 d D B 3
H23A_2 H 0.3423 0.7812 0.5900 0.066 Uiso 1 calc R B 3
H23B_2 H 0.4156 0.8174 0.5969 0.066 Uiso 1 calc R B 3
C24_2 C -0.006(3) 0.8500(9) 0.3835(18) 0.045(3) Uiso 1 d D B 3
H24_2 H 0.0264 0.8315 0.4186 0.054 Uiso 1 calc R B 3
C25_2 C 0.000(3) 0.8863(8) 0.4072(19) 0.045(3) Uiso 1 d D B 3
H25_2 H 0.0396 0.8884 0.4550 0.054 Uiso 1 calc R B 3
C26_2 C -0.068(3) 0.9219(9) 0.3911(15) 0.055(3) Uiso 1 d D B 3
H26A_2 H -0.1223 0.9235 0.4273 0.066 Uiso 1 calc R B 3
H26B_2 H -0.0249 0.9448 0.3960 0.066 Uiso 1 calc R B 3
C27_2 C -0.120(2) 0.9205(11) 0.3131(16) 0.055(3) Uiso 1 d D B 3
H27A_2 H -0.1805 0.9035 0.3133 0.066 Uiso 1 calc R B 3
H27B_2 H -0.1449 0.9460 0.2995 0.066 Uiso 1 calc R B 3
C28_2 C -0.047(3) 0.9066(10) 0.2555(17) 0.045(3) Uiso 1 d D B 3
H28_2 H -0.0290 0.9265 0.2195 0.054 Uiso 1 calc R B 3
C29_2 C -0.033(3) 0.8712(8) 0.2306(19) 0.045(3) Uiso 1 d D B 3
H29_2 H -0.0106 0.8705 0.1792 0.054 Uiso 1 calc R B 3
C30_2 C -0.080(3) 0.8335(9) 0.2551(16) 0.055(3) Uiso 1 d D B 3
H30A_2 H -0.0326 0.8126 0.2449 0.066 Uiso 1 calc R B 3
H30B_2 H -0.1457 0.8290 0.2264 0.066 Uiso 1 calc R B 3
C31_2 C -0.102(3) 0.8337(11) 0.3383(16) 0.055(3) Uiso 1 d D B 3
H31A_2 H -0.1166 0.8077 0.3547 0.066 Uiso 1 calc R B 3
H31B_2 H -0.1637 0.8494 0.3467 0.066 Uiso 1 calc R B 3

loop_
_atom_site_aniso_label
_atom_site_aniso_U_11
_atom_site_aniso_U_22
_atom_site_aniso_U_33
_atom_site_aniso_U_23
_atom_site_aniso_U_13
_atom_site_aniso_U_12
Pt1_1 0.0316(10) 0.0559(11) 0.0377(10) 0.0020(8) -0.0003(7) -0.0164(8)
Pt2_1 0.0250(9) 0.0469(10) 0.0404(11) -0.0020(7) 0.0045(7) -0.0109(7)
Ru1_1 0.0208(19) 0.032(2) 0.034(2) 0.0089(16) 0.0036(16) 0.0028(16)
Ru2_1 0.0294(18) 0.0273(17) 0.039(2) 0.0062(13) 0.0073(14) 0.0110(14)
Ru3_1 0.027(2) 0.0199(18) 0.037(2) 0.0052(15) 0.0071(17) 0.0014(16)
Ru4_1 0.023(2) 0.037(2) 0.037(2) 0.0000(17) 0.0049(17) 0.0007(18)
Ru5_1 0.0275(18) 0.0261(17) 0.054(2) 0.0018(15) 0.0046(16) 0.0025(15)
Ru6_1 0.025(2) 0.028(2) 0.037(2) 0.0047(16) 0.0072(16) 0.0008(16)
Pt1_2 0.0308(9) 0.0456(10) 0.0400(11) 0.0042(8) 0.0053(7) 0.0114(8)
Pt2_2 0.0342(9) 0.0545(10) 0.0312(9) 0.0002(8) 0.0032(7) 0.0149(8)
Ru1_2 0.022(2) 0.028(2) 0.036(2) -0.0016(16) 0.0030(16) -0.0011(16)
Ru2_2 0.0388(19) 0.0308(17) 0.037(2) -0.0094(14) 0.0078(15) -0.0074(15)
Ru3_2 0.031(2) 0.029(2) 0.028(2) -0.0055(16) 0.0011(16) -0.0055(18)
Ru4_2 0.027(2) 0.0282(19) 0.027(2) -0.0009(16) 0.0045(16) 0.0003(16)
Ru5_2 0.0353(19) 0.0230(16) 0.055(2) -0.0029(15) 0.0107(16) -0.0013(15)
Ru6_2 0.032(2) 0.033(2) 0.024(2) -0.0017(16) 0.0051(16) -0.0032(18)

loop_
_atom_type_symbol
_atom_type_description
_atom_type_scat_dispersion_real
_atom_type_scat_dispersion_imag
_atom_type_scat_source
C C 0.0033 0.0016 'International Tables Vol C Tables 4.2.6.8 and 6.1.1.4'
O O 0.0106 0.0060 'International Tables Vol C Tables 4.2.6.8 and 6.1.1.4'
Pt Pt -1.7033 8.3905 'International Tables Vol C Tables 4.2.6.8 and 6.1.1.4'
Ru Ru -1.2594 0.8363 'International Tables Vol C Tables 4.2.6.8 and 6.1.1.4'
H H 0.0000 0.0000 'International Tables Vol C Tables 4.2.6.8 and 6.1.1.4'

loop_
_geom_angle_atom_site_label_1
_geom_angle_atom_site_label_2
_geom_angle_atom_site_label_3
_geom_angle
_geom_angle_site_symmetry_1
_geom_angle_site_symmetry_3
_geom_angle_publ_flag
C29_1 Pt1_1 C28_1 37.7(8) . . ?
C29_1 Pt1_1 C24_1 82.5(11) . . ?
C28_1 Pt1_1 C24_1 93.5(13) . . ?
C29_1 Pt1_1 C25_1 88.2(13) . . ?
C28_1 Pt1_1 C25_1 78.9(11) . . ?
C24_1 Pt1_1 C25_1 31.9(7) . . ?
C29_1 Pt1_1 Ru1_1 178.4(8) . . ?
C28_1 Pt1_1 Ru1_1 143.9(9) . . ?
C24_1 Pt1_1 Ru1_1 96.7(8) . . ?
C25_1 Pt1_1 Ru1_1 91.9(8) . . ?
C29_1 Pt1_1 Ru2_1 113.0(10) . . ?
C28_1 Pt1_1 Ru2_1 145.3(8) . . ?
C24_1 Pt1_1 Ru2_1 101.0(9) . . ?
C25_1 Pt1_1 Ru2_1 127.4(6) . . ?
Ru1_1 Pt1_1 Ru2_1 65.70(10) . . ?
C21_1 Pt2_1 C20_1 36.0(8) . . ?
C21_1 Pt2_1 C16_1 81.0(11) . . ?
C20_1 Pt2_1 C16_1 93.2(12) . . ?
C21_1 Pt2_1 C17_1 88.5(13) . . ?
C20_1 Pt2_1 C17_1 80.5(10) . . ?
C16_1 Pt2_1 C17_1 33.1(7) . . ?
C21_1 Pt2_1 Ru2_1 173.2(10) . . ?
C20_1 Pt2_1 Ru2_1 147.9(9) . . ?
C16_1 Pt2_1 Ru2_1 102.7(8) . . ?
C17_1 Pt2_1 Ru2_1 97.8(8) . . ?
C21_1 Pt2_1 Ru3_1 110.3(10) . . ?
C20_1 Pt2_1 Ru3_1 134.8(7) . . ?
C16_1 Pt2_1 Ru3_1 113.1(9) . . ?
C17_1 Pt2_1 Ru3_1 140.0(7) . . ?
Ru2_1 Pt2_1 Ru3_1 63.03(10) . . ?
C1_1 Ru1_1 C2_1 96.5(19) . . ?
C1_1 Ru1_1 C0_1 131.0(18) . . ?
C2_1 Ru1_1 C0_1 131.2(17) . . ?
C1_1 Ru1_1 C3_1 91(2) . . ?
C2_1 Ru1_1 C3_1 96.7(19) . . ?
C0_1 Ru1_1 C3_1 93.3(17) . . ?
C1_1 Ru1_1 Pt1_1 67.1(15) . . ?
C2_1 Ru1_1 Pt1_1 93.7(14) . . ?
C0_1 Ru1_1 Pt1_1 95.1(11) . . ?
C3_1 Ru1_1 Pt1_1 157.0(13) . . ?
C1_1 Ru1_1 Ru3_1 89.5(15) . . ?
C2_1 Ru1_1 Ru3_1 168.8(13) . . ?
C0_1 Ru1_1 Ru3_1 41.6(10) . . ?
C3_1 Ru1_1 Ru3_1 92.6(13) . . ?
Pt1_1 Ru1_1 Ru3_1 79.82(13) . . ?
C1_1 Ru1_1 Ru5_1 122.9(14) . . ?
C2_1 Ru1_1 Ru5_1 120.8(14) . . ?
C0_1 Ru1_1 Ru5_1 47.1(10) . . ?
C3_1 Ru1_1 Ru5_1 46.5(13) . . ?
Pt1_1 Ru1_1 Ru5_1 139.56(16) . . ?
Ru3_1 Ru1_1 Ru5_1 62.42(13) . . ?
C1_1 Ru1_1 Ru6_1 174.9(15) . . ?
C2_1 Ru1_1 Ru6_1 81.7(13) . . ?
C0_1 Ru1_1 Ru6_1 50.0(10) . . ?
C3_1 Ru1_1 Ru6_1 93.5(13) . . ?
Pt1_1 Ru1_1 Ru6_1 108.22(14) . . ?
Ru3_1 Ru1_1 Ru6_1 91.55(15) . . ?
Ru5_1 Ru1_1 Ru6_1 61.83(13) . . ?
C1_1 Ru1_1 Ru2_1 121.4(15) . . ?
C2_1 Ru1_1 Ru2_1 108.0(13) . . ?
C0_1 Ru1_1 Ru2_1 42.3(10) . . ?
C3_1 Ru1_1 Ru2_1 135.0(13) . . ?
Pt1_1 Ru1_1 Ru2_1 59.03(10) . . ?
Ru3_1 Ru1_1 Ru2_1 60.85(12) . . ?
Ru5_1 Ru1_1 Ru2_1 88.54(14) . . ?
Ru6_1 Ru1_1 Ru2_1 55.28(12) . . ?
C14_1 Ru2_1 C15_1 87.5(18) . . ?
C14_1 Ru2_1 C0_1 159.9(16) . . ?
C15_1 Ru2_1 C0_1 111.1(16) . . ?
C14_1 Ru2_1 C4_1 91.2(17) . . ?
C15_1 Ru2_1 C4_1 94.8(17) . . ?
C0_1 Ru2_1 C4_1 94.6(16) . . ?
C14_1 Ru2_1 Pt2_1 72.1(13) . . ?
C15_1 Ru2_1 Pt2_1 87.8(13) . . ?
C0_1 Ru2_1 Pt2_1 100.1(9) . . ?
C4_1 Ru2_1 Pt2_1 163.0(12) . . ?
C14_1 Ru2_1 Ru6_1 136.7(13) . . ?
C15_1 Ru2_1 Ru6_1 97.2(13) . . ?
C0_1 Ru2_1 Ru6_1 51.2(9) . . ?
C4_1 Ru2_1 Ru6_1 45.5(12) . . ?
Pt2_1 Ru2_1 Ru6_1 150.76(14) . . ?
C14_1 Ru2_1 Pt1_1 72.1(13) . . ?
C15_1 Ru2_1 Pt1_1 155.2(13) . . ?
C0_1 Ru2_1 Pt1_1 88.0(9) . . ?
C4_1 Ru2_1 Pt1_1 99.5(12) . . ?
Pt2_1 Ru2_1 Pt1_1 72.86(9) . . ?
Ru6_1 Ru2_1 Pt1_1 107.30(14) . . ?
C14_1 Ru2_1 Ru4_1 150.1(13) . . ?
C15_1 Ru2_1 Ru4_1 64.9(13) . . ?
C0_1 Ru2_1 Ru4_1 46.3(9) . . ?
C4_1 Ru2_1 Ru4_1 101.7(12) . . ?
Pt2_1 Ru2_1 Ru4_1 94.55(13) . . ?
Ru6_1 Ru2_1 Ru4_1 62.47(13) . . ?
Pt1_1 Ru2_1 Ru4_1 130.53(13) . . ?
C14_1 Ru2_1 Ru3_1 129.4(13) . . ?
C15_1 Ru2_1 Ru3_1 110.2(12) . . ?
C0_1 Ru2_1 Ru3_1 38.1(9) . . ?
C4_1 Ru2_1 Ru3_1 131.5(12) . . ?
Pt2_1 Ru2_1 Ru3_1 62.16(10) . . ?
Ru6_1 Ru2_1 Ru3_1 89.28(13) . . ?
Pt1_1 Ru2_1 Ru3_1 74.74(11) . . ?
Ru4_1 Ru2_1 Ru3_1 57.75(12) . . ?
C14_1 Ru2_1 Ru1_1 124.5(13) . . ?
C15_1 Ru2_1 Ru1_1 147.8(13) . . ?
C0_1 Ru2_1 Ru1_1 38.2(9) . . ?
C4_1 Ru2_1 Ru1_1 82.0(12) . . ?
Pt2_1 Ru2_1 Ru1_1 104.61(12) . . ?
Ru6_1 Ru2_1 Ru1_1 58.02(12) . . ?
Pt1_1 Ru2_1 Ru1_1 55.27(10) . . ?
Ru4_1 Ru2_1 Ru1_1 84.28(13) . . ?
Ru3_1 Ru2_1 Ru1_1 54.69(11) . . ?
C12_1 Ru3_1 C0_1 110.4(18) . . ?
C12_1 Ru3_1 C13_1 92.7(19) . . ?
C0_1 Ru3_1 C13_1 136.6(17) . . ?
C12_1 Ru3_1 Ru1_1 89.0(14) . . ?
C0_1 Ru3_1 Ru1_1 43.7(10) . . ?
C13_1 Ru3_1 Ru1_1 177.9(14) . . ?
C12_1 Ru3_1 Ru4_1 115.6(14) . . ?
C0_1 Ru3_1 Ru4_1 47.8(10) . . ?
C13_1 Ru3_1 Ru4_1 89.4(13) . . ?
Ru1_1 Ru3_1 Ru4_1 91.16(15) . . ?
C12_1 Ru3_1 Ru5_1 69.2(14) . . ?
C0_1 Ru3_1 Ru5_1 44.8(11) . . ?
C13_1 Ru3_1 Ru5_1 123.0(13) . . ?
Ru1_1 Ru3_1 Ru5_1 58.94(12) . . ?
Ru4_1 Ru3_1 Ru5_1 56.82(13) . . ?
C12_1 Ru3_1 Pt2_1 149.0(14) . . ?
C0_1 Ru3_1 Pt2_1 99.0(11) . . ?
C13_1 Ru3_1 Pt2_1 71.3(13) . . ?
Ru1_1 Ru3_1 Pt2_1 106.56(14) . . ?
Ru4_1 Ru3_1 Pt2_1 91.26(13) . . ?
Ru5_1 Ru3_1 Pt2_1 141.76(14) . . ?
C12_1 Ru3_1 Ru2_1 152.1(14) . . ?
C0_1 Ru3_1 Ru2_1 44.3(11) . . ?
C13_1 Ru3_1 Ru2_1 114.1(13) . . ?
Ru1_1 Ru3_1 Ru2_1 64.46(12) . . ?
Ru4_1 Ru3_1 Ru2_1 59.95(12) . . ?
Ru5_1 Ru3_1 Ru2_1 88.70(13) . . ?
Pt2_1 Ru3_1 Ru2_1 54.81(9) . . ?
C10_1 Ru4_1 C8_1 87(2) . . ?
C10_1 Ru4_1 C11_1 87(2) . . ?
C8_1 Ru4_1 C11_1 100(2) . . ?
C10_1 Ru4_1 C0_1 139.1(17) . . ?
C8_1 Ru4_1 C0_1 99.0(17) . . ?
C11_1 Ru4_1 C0_1 130.6(17) . . ?
C10_1 Ru4_1 Ru5_1 122.7(15) . . ?
C8_1 Ru4_1 Ru5_1 51.1(14) . . ?
C11_1 Ru4_1 Ru5_1 131.6(13) . . ?
C0_1 Ru4_1 Ru5_1 47.9(9) . . ?
C10_1 Ru4_1 Ru3_1 173.9(15) . . ?
C8_1 Ru4_1 Ru3_1 99.1(14) . . ?
C11_1 Ru4_1 Ru3_1 91.4(14) . . ?
C0_1 Ru4_1 Ru3_1 40.6(9) . . ?
Ru5_1 Ru4_1 Ru3_1 62.39(13) . . ?
C10_1 Ru4_1 Ru2_1 112.8(14) . . ?
C8_1 Ru4_1 Ru2_1 143.9(14) . . ?
C11_1 Ru4_1 Ru2_1 110.3(14) . . ?
C0_1 Ru4_1 Ru2_1 46.1(9) . . ?
Ru5_1 Ru4_1 Ru2_1 93.26(15) . . ?
Ru3_1 Ru4_1 Ru2_1 62.30(12) . . ?
C10_1 Ru4_1 Ru6_1 91.6(14) . . ?
C8_1 Ru4_1 Ru6_1 95.2(14) . . ?
C11_1 Ru4_1 Ru6_1 164.4(14) . . ?
C0_1 Ru4_1 Ru6_1 47.7(9) . . ?
Ru5_1 Ru4_1 Ru6_1 61.28(12) . . ?
Ru3_1 Ru4_1 Ru6_1 88.31(15) . . ?
Ru2_1 Ru4_1 Ru6_1 56.14(12) . . ?
C7_1 Ru5_1 C9_1 92(2) . . ?
C7_1 Ru5_1 C3_1 93(2) . . ?
C9_1 Ru5_1 C3_1 86.9(18) . . ?
C7_1 Ru5_1 C0_1 121.9(18) . . ?
C9_1 Ru5_1 C0_1 145.5(17) . . ?
C3_1 Ru5_1 C0_1 87.6(16) . . ?
C7_1 Ru5_1 C8_1 88(2) . . ?
C9_1 Ru5_1 C8_1 93.1(18) . . ?
C3_1 Ru5_1 C8_1 178.6(18) . . ?
C0_1 Ru5_1 C8_1 91.6(15) . . ?
C7_1 Ru5_1 Ru4_1 107.8(16) . . ?
C9_1 Ru5_1 Ru4_1 126.9(14) . . ?
C3_1 Ru5_1 Ru4_1 137.6(13) . . ?
C0_1 Ru5_1 Ru4_1 49.9(9) . . ?
C8_1 Ru5_1 Ru4_1 41.7(12) . . ?
C7_1 Ru5_1 Ru1_1 110.9(15) . . ?
C9_1 Ru5_1 Ru1_1 124.8(13) . . ?
C3_1 Ru5_1 Ru1_1 44.2(13) . . ?
C0_1 Ru5_1 Ru1_1 43.7(9) . . ?
C8_1 Ru5_1 Ru1_1 135.1(12) . . ?
Ru4_1 Ru5_1 Ru1_1 93.47(15) . . ?
C7_1 Ru5_1 Ru3_1 161.5(15) . . ?
C9_1 Ru5_1 Ru3_1 106.1(14) . . ?
C3_1 Ru5_1 Ru3_1 87.9(13) . . ?
C0_1 Ru5_1 Ru3_1 39.7(9) . . ?
C8_1 Ru5_1 Ru3_1 90.8(12) . . ?
Ru4_1 Ru5_1 Ru3_1 60.79(13) . . ?
Ru1_1 Ru5_1 Ru3_1 58.64(13) . . ?
C7_1 Ru5_1 Ru6_1 73.2(15) . . ?
C9_1 Ru5_1 Ru6_1 165.2(14) . . ?
C3_1 Ru5_1 Ru6_1 90.3(12) . . ?
C0_1 Ru5_1 Ru6_1 48.7(9) . . ?
C8_1 Ru5_1 Ru6_1 90.0(12) . . ?
Ru4_1 Ru5_1 Ru6_1 62.99(13) . . ?
Ru1_1 Ru5_1 Ru6_1 59.94(12) . . ?
Ru3_1 Ru5_1 Ru6_1 88.37(13) . . ?
C5_1 Ru6_1 C6_1 86(2) . . ?
C5_1 Ru6_1 C4_1 93.2(19) . . ?
C6_1 Ru6_1 C4_1 97.2(18) . . ?
C5_1 Ru6_1 C0_1 138.9(16) . . ?
C6_1 Ru6_1 C0_1 131.9(16) . . ?
C4_1 Ru6_1 C0_1 96.3(16) . . ?
C5_1 Ru6_1 Ru2_1 136.9(14) . . ?
C6_1 Ru6_1 Ru2_1 115.9(14) . . ?
C4_1 Ru6_1 Ru2_1 49.7(13) . . ?
C0_1 Ru6_1 Ru2_1 48.7(9) . . ?
C5_1 Ru6_1 Ru1_1 97.4(14) . . ?
C6_1 Ru6_1 Ru1_1 171.2(13) . . ?
C4_1 Ru6_1 Ru1_1 90.7(13) . . ?
C0_1 Ru6_1 Ru1_1 42.7(9) . . ?
Ru2_1 Ru6_1 Ru1_1 66.70(13) . . ?
C5_1 Ru6_1 Ru5_1 112.8(14) . . ?
C6_1 Ru6_1 Ru5_1 112.9(13) . . ?
C4_1 Ru6_1 Ru5_1 140.7(13) . . ?
C0_1 Ru6_1 Ru5_1 44.8(9) . . ?
Ru2_1 Ru6_1 Ru5_1 93.09(14) . . ?
Ru1_1 Ru6_1 Ru5_1 58.23(12) . . ?
C5_1 Ru6_1 Ru4_1 161.5(14) . . ?
C6_1 Ru6_1 Ru4_1 86.2(13) . . ?
C4_1 Ru6_1 Ru4_1 104.4(13) . . ?
C0_1 Ru6_1 Ru4_1 45.7(9) . . ?
Ru2_1 Ru6_1 Ru4_1 61.40(12) . . ?
Ru1_1 Ru6_1 Ru4_1 88.06(14) . . ?
Ru5_1 Ru6_1 Ru4_1 55.74(12) . . ?
Ru6'_1 Ru1'_1 Ru4'_1 86.0(8) . . ?
Ru6'_1 Ru3'_1 Ru4'_1 90.8(8) . . ?
Ru3'_1 Ru4'_1 Ru1'_1 88.8(8) . . ?
Ru3'_1 Ru6'_1 Ru1'_1 93.8(9) . . ?
Ru3_1 C0_1 Ru1_1 94.7(15) . . ?
Ru3_1 C0_1 Ru5_1 95.5(14) . . ?
Ru1_1 C0_1 Ru5_1 89.2(14) . . ?
Ru3_1 C0_1 Ru2_1 97.6(16) . . ?
Ru1_1 C0_1 Ru2_1 99.5(15) . . ?
Ru5_1 C0_1 Ru2_1 163.6(19) . . ?
Ru3_1 C0_1 Ru4_1 91.6(14) . . ?
Ru1_1 C0_1 Ru4_1 170(2) . . ?
Ru5_1 C0_1 Ru4_1 82.2(12) . . ?
Ru2_1 C0_1 Ru4_1 87.6(13) . . ?
Ru3_1 C0_1 Ru6_1 177.1(19) . . ?
Ru1_1 C0_1 Ru6_1 87.3(13) . . ?
Ru5_1 C0_1 Ru6_1 86.5(13) . . ?
Ru2_1 C0_1 Ru6_1 80.1(11) . . ?
Ru4_1 C0_1 Ru6_1 86.6(13) . . ?
O1_1 C1_1 Ru1_1 169(4) . . ?
O2_1 C2_1 Ru1_1 163(4) . . ?
O3_1 C3_1 Ru1_1 133(3) . . ?
O3_1 C3_1 Ru5_1 138(3) . . ?
Ru1_1 C3_1 Ru5_1 89.3(18) . . ?
O4_1 C4_1 Ru6_1 144(4) . . ?
O4_1 C4_1 Ru2_1 131(4) . . ?
Ru6_1 C4_1 Ru2_1 84.7(17) . . ?
O5_1 C5_1 Ru6_1 172(4) . . ?
O6_1 C6_1 Ru6_1 172(4) . . ?
O7_1 C7_1 Ru5_1 173(4) . . ?
O8_1 C8_1 Ru4_1 148(4) . . ?
O8_1 C8_1 Ru5_1 121(3) . . ?
Ru4_1 C8_1 Ru5_1 87.2(18) . . ?
O9_1 C9_1 Ru5_1 176(4) . . ?
O10_1 C10_1 Ru4_1 178(4) . . ?
O11_1 C11_1 Ru4_1 169(4) . . ?
O12_1 C12_1 Ru3_1 174(4) . . ?
O13_1 C13_1 Ru3_1 171(4) . . ?
O14_1 C14_1 Ru2_1 170(4) . . ?
O15_1 C15_1 Ru2_1 153(4) . . ?
C17_1 C16_1 C23_1 130(3) . . ?
C17_1 C16_1 Pt2_1 75(2) . . ?
C23_1 C16_1 Pt2_1 103(2) . . ?
C16_1 C17_1 C18_1 116(3) . . ?
C16_1 C17_1 Pt2_1 72(2) . . ?
C18_1 C17_1 Pt2_1 107.5(19) . . ?
C17_1 C18_1 C19_1 111.8(17) . . ?
C18_1 C19_1 C20_1 111.2(16) . . ?
C21_1 C20_1 C19_1 130(3) . . ?
C21_1 C20_1 Pt2_1 70(2) . . ?
C19_1 C20_1 Pt2_1 106(2) . . ?
C20_1 C21_1 C22_1 122(3) . . ?
C20_1 C21_1 Pt2_1 74(2) . . ?
C22_1 C21_1 Pt2_1 113.3(18) . . ?
C21_1 C22_1 C23_1 114.2(17) . . ?
C22_1 C23_1 C16_1 113.2(16) . . ?
C25_1 C24_1 C31_1 128(3) . . ?
C25_1 C24_1 Pt1_1 84(2) . . ?
C31_1 C24_1 Pt1_1 104(2) . . ?
C24_1 C25_1 C26_1 122(3) . . ?
C24_1 C25_1 Pt1_1 64(2) . . ?
C26_1 C25_1 Pt1_1 105.5(17) . . ?
C25_1 C26_1 C27_1 109.2(16) . . ?
C28_1 C27_1 C26_1 112.1(17) . . ?
C29_1 C28_1 C27_1 133(3) . . ?
C29_1 C28_1 Pt1_1 70(2) . . ?
C27_1 C28_1 Pt1_1 110(2) . . ?
C28_1 C29_1 C30_1 121(3) . . ?
C28_1 C29_1 Pt1_1 72(2) . . ?
C30_1 C29_1 Pt1_1 115.0(18) . . ?
C29_1 C30_1 C31_1 110.2(16) . . ?
C24_1 C31_1 C30_1 113.1(17) . . ?
C24_2 Pt1_2 C25_2 35.9(8) . . ?
C24_2 Pt1_2 C29_2 80.9(11) . . ?
C25_2 Pt1_2 C29_2 93.0(12) . . ?
C24_2 Pt1_2 C28_2 85.2(13) . . ?
C25_2 Pt1_2 C28_2 77.5(11) . . ?
C29_2 Pt1_2 C28_2 33.1(7) . . ?
C24_2 Pt1_2 Ru1_2 179.4(8) . . ?
C25_2 Pt1_2 Ru1_2 143.8(8) . . ?
C29_2 Pt1_2 Ru1_2 99.6(8) . . ?
C28_2 Pt1_2 Ru1_2 95.1(9) . . ?
C24_2 Pt1_2 Ru2_2 114.9(9) . . ?
C25_2 Pt1_2 Ru2_2 143.1(7) . . ?
C29_2 Pt1_2 Ru2_2 104.9(9) . . ?
C28_2 Pt1_2 Ru2_2 132.7(7) . . ?
Ru1_2 Pt1_2 Ru2_2 65.20(11) . . ?
C16_2 Pt2_2 C17_2 37.4(8) . . ?
C16_2 Pt2_2 C21_2 82.0(11) . . ?
C17_2 Pt2_2 C21_2 94.4(12) . . ?
C16_2 Pt2_2 C20_2 88.3(13) . . ?
C17_2 Pt2_2 C20_2 78.7(11) . . ?
C21_2 Pt2_2 C20_2 35.0(7) . . ?
C16_2 Pt2_2 Ru2_2 174.4(10) . . ?
C17_2 Pt2_2 Ru2_2 144.1(9) . . ?
C21_2 Pt2_2 Ru2_2 102.4(8) . . ?
C20_2 Pt2_2 Ru2_2 97.3(9) . . ?
C16_2 Pt2_2 Ru3_2 111.4(10) . . ?
C17_2 Pt2_2 Ru3_2 136.6(8) . . ?
C21_2 Pt2_2 Ru3_2 112.8(9) . . ?
C20_2 Pt2_2 Ru3_2 141.4(7) . . ?
Ru2_2 Pt2_2 Ru3_2 63.78(10) . . ?
C1_2 Ru1_2 C2_2 92.0(19) . . ?
C1_2 Ru1_2 C3_2 93.9(19) . . ?
C2_2 Ru1_2 C3_2 84.2(18) . . ?
C1_2 Ru1_2 C0_2 140.3(19) . . ?
C2_2 Ru1_2 C0_2 126.6(18) . . ?
C3_2 Ru1_2 C0_2 98.5(19) . . ?
C1_2 Ru1_2 Pt1_2 69.8(14) . . ?
C2_2 Ru1_2 Pt1_2 92.7(13) . . ?
C3_2 Ru1_2 Pt1_2 163.3(13) . . ?
C0_2 Ru1_2 Pt1_2 96.5(13) . . ?
C1_2 Ru1_2 Ru3_2 93.9(14) . . ?
C2_2 Ru1_2 Ru3_2 169.0(13) . . ?
C3_2 Ru1_2 Ru3_2 104.7(13) . . ?
C0_2 Ru1_2 Ru3_2 46.5(13) . . ?
Pt1_2 Ru1_2 Ru3_2 80.61(14) . . ?
C1_2 Ru1_2 Ru5_2 123.6(14) . . ?
C2_2 Ru1_2 Ru5_2 121.2(14) . . ?
C3_2 Ru1_2 Ru5_2 51.9(13) . . ?
C0_2 Ru1_2 Ru5_2 47.9(13) . . ?
Pt1_2 Ru1_2 Ru5_2 140.32(16) . . ?
Ru3_2 Ru1_2 Ru5_2 62.42(14) . . ?
C1_2 Ru1_2 Ru6_2 174.1(14) . . ?
C2_2 Ru1_2 Ru6_2 82.3(13) . . ?
C3_2 Ru1_2 Ru6_2 87.1(13) . . ?
C0_2 Ru1_2 Ru6_2 45.0(13) . . ?
Pt1_2 Ru1_2 Ru6_2 108.74(14) . . ?
Ru3_2 Ru1_2 Ru6_2 91.43(15) . . ?
Ru5_2 Ru1_2 Ru6_2 61.37(13) . . ?
C1_2 Ru1_2 Ru2_2 126.3(14) . . ?
C2_2 Ru1_2 Ru2_2 107.7(13) . . ?
C3_2 Ru1_2 Ru2_2 136.3(13) . . ?
C0_2 Ru1_2 Ru2_2 40.4(13) . . ?
Pt1_2 Ru1_2 Ru2_2 60.15(10) . . ?
Ru3_2 Ru1_2 Ru2_2 61.33(12) . . ?
Ru5_2 Ru1_2 Ru2_2 88.14(13) . . ?
Ru6_2 Ru1_2 Ru2_2 54.70(12) . . ?
C14_2 Ru2_2 C15_2 87.5(19) . . ?
C14_2 Ru2_2 C4_2 89.8(19) . . ?
C15_2 Ru2_2 C4_2 91.8(18) . . ?
C14_2 Ru2_2 C0_2 163.6(19) . . ?
C15_2 Ru2_2 C0_2 108(2) . . ?
C4_2 Ru2_2 C0_2 94.5(18) . . ?
C14_2 Ru2_2 Pt2_2 70.3(14) . . ?
C15_2 Ru2_2 Pt2_2 91.3(13) . . ?
C4_2 Ru2_2 Pt2_2 159.7(14) . . ?
C0_2 Ru2_2 Pt2_2 103.6(13) . . ?
C14_2 Ru2_2 Ru6_2 138.5(14) . . ?
C15_2 Ru2_2 Ru6_2 94.9(14) . . ?
C4_2 Ru2_2 Ru6_2 48.8(13) . . ?
C0_2 Ru2_2 Ru6_2 47.3(13) . . ?
Pt2_2 Ru2_2 Ru6_2 150.61(15) . . ?
C14_2 Ru2_2 Ru4_2 149.2(14) . . ?
C15_2 Ru2_2 Ru4_2 65.5(14) . . ?
C4_2 Ru2_2 Ru4_2 105.1(14) . . ?
C0_2 Ru2_2 Ru4_2 43.8(13) . . ?
Pt2_2 Ru2_2 Ru4_2 94.48(13) . . ?
Ru6_2 Ru2_2 Ru4_2 62.66(13) . . ?
C14_2 Ru2_2 Pt1_2 71.6(14) . . ?
C15_2 Ru2_2 Pt1_2 157.1(14) . . ?
C4_2 Ru2_2 Pt1_2 97.5(13) . . ?
C0_2 Ru2_2 Pt1_2 92.1(13) . . ?
Pt2_2 Ru2_2 Pt1_2 72.96(10) . . ?
Ru6_2 Ru2_2 Pt1_2 107.02(14) . . ?
Ru4_2 Ru2_2 Pt1_2 130.84(13) . . ?
C14_2 Ru2_2 Ru3_2 127.4(14) . . ?
C15_2 Ru2_2 Ru3_2 113.4(14) . . ?
C4_2 Ru2_2 Ru3_2 133.8(13) . . ?
C0_2 Ru2_2 Ru3_2 42.2(13) . . ?
Pt2_2 Ru2_2 Ru3_2 61.94(11) . . ?
Ru6_2 Ru2_2 Ru3_2 89.35(14) . . ?
Ru4_2 Ru2_2 Ru3_2 58.38(12) . . ?
Pt1_2 Ru2_2 Ru3_2 74.41(11) . . ?
C14_2 Ru2_2 Ru1_2 124.0(14) . . ?
C15_2 Ru2_2 Ru1_2 147.9(14) . . ?
C4_2 Ru2_2 Ru1_2 83.2(12) . . ?
C0_2 Ru2_2 Ru1_2 41.3(13) . . ?
Pt2_2 Ru2_2 Ru1_2 104.27(12) . . ?
Ru6_2 Ru2_2 Ru1_2 58.29(12) . . ?
Ru4_2 Ru2_2 Ru1_2 85.10(12) . . ?
Pt1_2 Ru2_2 Ru1_2 54.65(10) . . ?
Ru3_2 Ru2_2 Ru1_2 54.64(11) . . ?
C12_2 Ru3_2 C13_2 98(2) . . ?
C12_2 Ru3_2 C0_2 134(2) . . ?
C13_2 Ru3_2 C0_2 114.2(19) . . ?
C12_2 Ru3_2 Ru1_2 173.4(15) . . ?
C13_2 Ru3_2 Ru1_2 85.7(14) . . ?
C0_2 Ru3_2 Ru1_2 47.2(13) . . ?
C12_2 Ru3_2 Ru4_2 91.6(15) . . ?
C13_2 Ru3_2 Ru4_2 121.3(15) . . ?
C0_2 Ru3_2 Ru4_2 44.6(13) . . ?
Ru1_2 Ru3_2 Ru4_2 91.25(15) . . ?
C12_2 Ru3_2 Ru5_2 126.7(15) . . ?
C13_2 Ru3_2 Ru5_2 72.5(15) . . ?
C0_2 Ru3_2 Ru5_2 46.3(13) . . ?
Ru1_2 Ru3_2 Ru5_2 59.59(13) . . ?
Ru4_2 Ru3_2 Ru5_2 56.41(12) . . ?
C12_2 Ru3_2 Pt2_2 68.4(15) . . ?
C13_2 Ru3_2 Pt2_2 146.5(15) . . ?
C0_2 Ru3_2 Pt2_2 95.7(13) . . ?
Ru1_2 Ru3_2 Pt2_2 105.68(14) . . ?
Ru4_2 Ru3_2 Pt2_2 90.41(13) . . ?
Ru5_2 Ru3_2 Pt2_2 140.52(15) . . ?
C12_2 Ru3_2 Ru2_2 112.6(14) . . ?
C13_2 Ru3_2 Ru2_2 149.5(14) . . ?
C0_2 Ru3_2 Ru2_2 41.9(13) . . ?
Ru1_2 Ru3_2 Ru2_2 64.02(13) . . ?
Ru4_2 Ru3_2 Ru2_2 59.60(12) . . ?
Ru5_2 Ru3_2 Ru2_2 88.13(13) . . ?
Pt2_2 Ru3_2 Ru2_2 54.28(10) . . ?
C10_2 Ru4_2 C11_2 82(2) . . ?
C10_2 Ru4_2 C0_2 140.5(19) . . ?
C11_2 Ru4_2 C0_2 135(2) . . ?
C10_2 Ru4_2 C8_2 91.5(19) . . ?
C11_2 Ru4_2 C8_2 107.0(19) . . ?
C0_2 Ru4_2 C8_2 90.7(18) . . ?
C10_2 Ru4_2 Ru5_2 124.9(14) . . ?
C11_2 Ru4_2 Ru5_2 129.4(13) . . ?
C0_2 Ru4_2 Ru5_2 49.7(13) . . ?
C8_2 Ru4_2 Ru5_2 41.3(12) . . ?
C10_2 Ru4_2 Ru3_2 172.6(14) . . ?
C11_2 Ru4_2 Ru3_2 91.8(14) . . ?
C0_2 Ru4_2 Ru3_2 44.4(13) . . ?
C8_2 Ru4_2 Ru3_2 94.0(12) . . ?
Ru5_2 Ru4_2 Ru3_2 62.20(13) . . ?
C10_2 Ru4_2 Ru2_2 117.0(14) . . ?
C11_2 Ru4_2 Ru2_2 113.1(15) . . ?
C0_2 Ru4_2 Ru2_2 43.3(13) . . ?
C8_2 Ru4_2 Ru2_2 133.0(12) . . ?
Ru5_2 Ru4_2 Ru2_2 92.87(14) . . ?
Ru3_2 Ru4_2 Ru2_2 62.02(12) . . ?
C10_2 Ru4_2 Ru6_2 98.0(14) . . ?
C11_2 Ru4_2 Ru6_2 166.9(14) . . ?
C0_2 Ru4_2 Ru6_2 42.9(13) . . ?
C8_2 Ru4_2 Ru6_2 86.0(12) . . ?
Ru5_2 Ru4_2 Ru6_2 61.09(12) . . ?
Ru3_2 Ru4_2 Ru6_2 87.30(14) . . ?
Ru2_2 Ru4_2 Ru6_2 55.27(12) . . ?
C9_2 Ru5_2 C7_2 92.4(19) . . ?
C9_2 Ru5_2 C8_2 90(2) . . ?
C7_2 Ru5_2 C8_2 82(2) . . ?
C9_2 Ru5_2 C0_2 148.6(19) . . ?
C7_2 Ru5_2 C0_2 118.7(19) . . ?
C8_2 Ru5_2 C0_2 97.5(19) . . ?
C9_2 Ru5_2 C3_2 92.3(18) . . ?
C7_2 Ru5_2 C3_2 82.6(18) . . ?
C8_2 Ru5_2 C3_2 164.7(18) . . ?
C0_2 Ru5_2 C3_2 87.8(17) . . ?
C9_2 Ru5_2 Ru4_2 128.7(14) . . ?
C7_2 Ru5_2 Ru4_2 110.3(13) . . ?
C8_2 Ru5_2 Ru4_2 50.6(14) . . ?
C0_2 Ru5_2 Ru4_2 47.3(13) . . ?
C3_2 Ru5_2 Ru4_2 134.6(11) . . ?
C9_2 Ru5_2 Ru1_2 121.9(15) . . ?
C7_2 Ru5_2 Ru1_2 110.0(14) . . ?
C8_2 Ru5_2 Ru1_2 143.5(14) . . ?
C0_2 Ru5_2 Ru1_2 46.1(13) . . ?
C3_2 Ru5_2 Ru1_2 42.7(12) . . ?
Ru4_2 Ru5_2 Ru1_2 93.38(14) . . ?
C9_2 Ru5_2 Ru6_2 166.0(14) . . ?
C7_2 Ru5_2 Ru6_2 74.9(14) . . ?
C8_2 Ru5_2 Ru6_2 93.5(14) . . ?
C0_2 Ru5_2 Ru6_2 43.9(12) . . ?
C3_2 Ru5_2 Ru6_2 80.4(11) . . ?
Ru4_2 Ru5_2 Ru6_2 62.88(12) . . ?
Ru1_2 Ru5_2 Ru6_2 59.39(13) . . ?
C9_2 Ru5_2 Ru3_2 104.7(14) . . ?
C7_2 Ru5_2 Ru3_2 162.6(14) . . ?
C8_2 Ru5_2 Ru3_2 100.7(14) . . ?
C0_2 Ru5_2 Ru3_2 44.0(13) . . ?
C3_2 Ru5_2 Ru3_2 93.2(12) . . ?
Ru4_2 Ru5_2 Ru3_2 61.39(13) . . ?
Ru1_2 Ru5_2 Ru3_2 57.99(13) . . ?
Ru6_2 Ru5_2 Ru3_2 87.81(13) . . ?
C5_2 Ru6_2 C6_2 87(2) . . ?
C5_2 Ru6_2 C0_2 137(2) . . ?
C6_2 Ru6_2 C0_2 129.3(19) . . ?
C5_2 Ru6_2 C4_2 101(2) . . ?
C6_2 Ru6_2 C4_2 103.3(18) . . ?
C0_2 Ru6_2 C4_2 92.0(18) . . ?
C5_2 Ru6_2 Ru2_2 139.4(16) . . ?
C6_2 Ru6_2 Ru2_2 119.1(14) . . ?
C0_2 Ru6_2 Ru2_2 47.4(13) . . ?
C4_2 Ru6_2 Ru2_2 46.2(12) . . ?
C5_2 Ru6_2 Ru1_2 93.5(15) . . ?
C6_2 Ru6_2 Ru1_2 168.4(14) . . ?
C0_2 Ru6_2 Ru1_2 46.2(13) . . ?
C4_2 Ru6_2 Ru1_2 88.0(12) . . ?
Ru2_2 Ru6_2 Ru1_2 67.01(13) . . ?
C5_2 Ru6_2 Ru5_2 106.4(15) . . ?
C6_2 Ru6_2 Ru5_2 109.5(14) . . ?
C0_2 Ru6_2 Ru5_2 46.7(13) . . ?
C4_2 Ru6_2 Ru5_2 138.0(12) . . ?
Ru2_2 Ru6_2 Ru5_2 94.02(15) . . ?
Ru1_2 Ru6_2 Ru5_2 59.24(12) . . ?
C5_2 Ru6_2 Ru4_2 156.9(16) . . ?
C6_2 Ru6_2 Ru4_2 85.8(14) . . ?
C0_2 Ru6_2 Ru4_2 43.5(13) . . ?
C4_2 Ru6_2 Ru4_2 102.2(12) . . ?
Ru2_2 Ru6_2 Ru4_2 62.08(13) . . ?
Ru1_2 Ru6_2 Ru4_2 89.14(14) . . ?
Ru5_2 Ru6_2 Ru4_2 56.03(12) . . ?
Ru6'_2 Ru1'_2 Ru3'_2 92.6(8) . . ?
Ru1'_2 Ru3'_2 Ru4'_2 91.4(8) . . ?
Ru6'_2 Ru4'_2 Ru3'_2 82.9(7) . . ?
Ru1'_2 Ru6'_2 Ru4'_2 92.3(8) . . ?
Ru6_2 C0_2 Ru2_2 85.3(17) . . ?
Ru6_2 C0_2 Ru3_2 175(3) . . ?
Ru2_2 C0_2 Ru3_2 96(2) . . ?
Ru6_2 C0_2 Ru4_2 94(2) . . ?
Ru2_2 C0_2 Ru4_2 92.8(18) . . ?
Ru3_2 C0_2 Ru4_2 91.0(18) . . ?
Ru6_2 C0_2 Ru1_2 88.8(18) . . ?
Ru2_2 C0_2 Ru1_2 98(2) . . ?
Ru3_2 C0_2 Ru1_2 86.4(18) . . ?
Ru4_2 C0_2 Ru1_2 169(3) . . ?
Ru6_2 C0_2 Ru5_2 89.4(19) . . ?
Ru2_2 C0_2 Ru5_2 173(3) . . ?
Ru3_2 C0_2 Ru5_2 89.7(17) . . ?
Ru4_2 C0_2 Ru5_2 83.0(18) . . ?
Ru1_2 C0_2 Ru5_2 86.0(16) . . ?
O1_2 C1_2 Ru1_2 162(4) . . ?
O2_2 C2_2 Ru1_2 167(4) . . ?
O3_2 C3_2 Ru1_2 149(4) . . ?
O3_2 C3_2 Ru5_2 125(4) . . ?
Ru1_2 C3_2 Ru5_2 85.3(16) . . ?
O4_2 C4_2 Ru2_2 147(4) . . ?
O4_2 C4_2 Ru6_2 128(3) . . ?
Ru2_2 C4_2 Ru6_2 85.0(17) . . ?
O5_2 C5_2 Ru6_2 171(4) . . ?
O6_2 C6_2 Ru6_2 177(4) . . ?
O7_2 C7_2 Ru5_2 163(4) . . ?
O8_2 C8_2 Ru5_2 150(4) . . ?
O8_2 C8_2 Ru4_2 115(3) . . ?
Ru5_2 C8_2 Ru4_2 88.1(19) . . ?
O9_2 C9_2 Ru5_2 175(4) . . ?
O10_2 C10_2 Ru4_2 166(4) . . ?
O11_2 C11_2 Ru4_2 173(4) . . ?
O12_2 C12_2 Ru3_2 161(3) . . ?
O13_2 C13_2 Ru3_2 169(4) . . ?
O14_2 C14_2 Ru2_2 170(4) . . ?
O15_2 C15_2 Ru2_2 166(4) . . ?
C17_2 C16_2 C23_2 123(3) . . ?
C17_2 C16_2 Pt2_2 74(2) . . ?
C23_2 C16_2 Pt2_2 115.0(18) . . ?
C16_2 C17_2 C18_2 126(3) . . ?
C16_2 C17_2 Pt2_2 69(2) . . ?
C18_2 C17_2 Pt2_2 114(2) . . ?
C17_2 C18_2 C19_2 111.7(17) . . ?
C18_2 C19_2 C20_2 108.0(15) . . ?
C21_2 C20_2 C19_2 118(3) . . ?
C21_2 C20_2 Pt2_2 67(2) . . ?
C19_2 C20_2 Pt2_2 113.1(19) . . ?
C20_2 C21_2 C22_2 128(3) . . ?
C20_2 C21_2 Pt2_2 78(2) . . ?
C22_2 C21_2 Pt2_2 108.2(19) . . ?
C21_2 C22_2 C23_2 110.8(16) . . ?
C16_2 C23_2 C22_2 111.0(16) . . ?
C25_2 C24_2 C31_2 123(3) . . ?
C25_2 C24_2 Pt1_2 74(2) . . ?
C31_2 C24_2 Pt1_2 112.5(18) . . ?
C24_2 C25_2 C26_2 133(3) . . ?
C24_2 C25_2 Pt1_2 70(2) . . ?
C26_2 C25_2 Pt1_2 109(2) . . ?
C27_2 C26_2 C25_2 111.5(16) . . ?
C28_2 C27_2 C26_2 112.9(17) . . ?
C29_2 C28_2 C27_2 129(4) . . ?
C29_2 C28_2 Pt1_2 69(2) . . ?
C27_2 C28_2 Pt1_2 109.7(18) . . ?
C28_2 C29_2 C30_2 130(3) . . ?
C28_2 C29_2 Pt1_2 78(2) . . ?
C30_2 C29_2 Pt1_2 101(2) . . ?
C29_2 C30_2 C31_2 111.8(16) . . ?
C30_2 C31_2 C24_2 109.9(16) . . ?

loop_
_geom_bond_atom_site_label_1
_geom_bond_atom_site_label_2
_geom_bond_distance
_geom_bond_site_symmetry_2
_geom_bond_publ_flag
Pt1_1 C29_1 2.07(4) . ?
Pt1_1 C28_1 2.09(4) . ?
Pt1_1 C24_1 2.26(4) . ?
Pt1_1 C25_1 2.52(4) . ?
Pt1_1 Ru1_1 2.814(4) . ?
Pt1_1 Ru2_1 2.936(4) . ?
Pt2_1 C21_1 2.16(4) . ?
Pt2_1 C20_1 2.22(4) . ?
Pt2_1 C16_1 2.34(4) . ?
Pt2_1 C17_1 2.38(4) . ?
Pt2_1 Ru2_1 2.769(4) . ?
Pt2_1 Ru3_1 2.996(4) . ?
Ru1_1 C1_1 1.77(5) . ?
Ru1_1 C2_1 1.93(5) . ?
Ru1_1 C0_1 1.96(3) . ?
Ru1_1 C3_1 1.97(5) . ?
Ru1_1 Ru3_1 2.822(5) . ?
Ru1_1 Ru5_1 2.831(5) . ?
Ru1_1 Ru6_1 2.882(5) . ?
Ru1_1 Ru2_1 3.120(5) . ?
Ru2_1 C14_1 2.01(5) . ?
Ru2_1 C15_1 2.07(5) . ?
Ru2_1 C0_1 2.13(3) . ?
Ru2_1 C4_1 2.14(5) . ?
Ru2_1 Ru6_1 2.792(5) . ?
Ru2_1 Ru4_1 2.952(5) . ?
Ru2_1 Ru3_1 3.020(4) . ?
Ru3_1 C12_1 1.83(5) . ?
Ru3_1 C0_1 1.88(3) . ?
Ru3_1 C13_1 1.90(5) . ?
Ru3_1 Ru4_1 2.885(5) . ?
Ru3_1 Ru5_1 2.929(5) . ?
Ru4_1 C10_1 1.81(5) . ?
Ru4_1 C8_1 1.84(5) . ?
Ru4_1 C11_1 1.85(5) . ?
Ru4_1 C0_1 2.14(3) . ?
Ru4_1 Ru5_1 2.766(5) . ?
Ru4_1 Ru6_1 2.982(5) . ?
Ru5_1 C7_1 1.65(5) . ?
Ru5_1 C9_1 1.88(4) . ?
Ru5_1 C3_1 2.05(4) . ?
Ru5_1 C0_1 2.07(4) . ?
Ru5_1 C8_1 2.16(4) . ?
Ru5_1 Ru6_1 2.935(5) . ?
Ru6_1 C5_1 1.82(5) . ?
Ru6_1 C6_1 1.93(5) . ?
Ru6_1 C4_1 2.00(5) . ?
Ru6_1 C0_1 2.21(3) . ?
Ru1'_1 Ru6'_1 2.87(3) . ?
Ru1'_1 Ru4'_1 3.07(3) . ?
Ru3'_1 Ru6'_1 2.82(3) . ?
Ru3'_1 Ru4'_1 2.87(3) . ?
O1_1 C1_1 1.29(5) . ?
O2_1 C2_1 1.10(5) . ?
O3_1 C3_1 1.31(5) . ?
O4_1 C4_1 1.22(5) . ?
O5_1 C5_1 1.19(5) . ?
O6_1 C6_1 1.03(5) . ?
O7_1 C7_1 1.34(5) . ?
O8_1 C8_1 1.24(5) . ?
O9_1 C9_1 1.23(5) . ?
O10_1 C10_1 1.16(5) . ?
O11_1 C11_1 1.13(5) . ?
O12_1 C12_1 1.12(5) . ?
O13_1 C13_1 1.11(5) . ?
O14_1 C14_1 1.11(5) . ?
O15_1 C15_1 1.03(5) . ?
C16_1 C17_1 1.35(3) . ?
C16_1 C23_1 1.56(2) . ?
C17_1 C18_1 1.55(2) . ?
C18_1 C19_1 1.55(2) . ?
C19_1 C20_1 1.57(2) . ?
C20_1 C21_1 1.36(3) . ?
C21_1 C22_1 1.54(2) . ?
C22_1 C23_1 1.54(2) . ?
C24_1 C25_1 1.34(3) . ?
C24_1 C31_1 1.54(2) . ?
C25_1 C26_1 1.56(2) . ?
C26_1 C27_1 1.57(2) . ?
C27_1 C28_1 1.55(2) . ?
C28_1 C29_1 1.35(3) . ?
C29_1 C30_1 1.56(2) . ?
C30_1 C31_1 1.57(2) . ?
Pt1_2 C24_2 2.18(4) . ?
Pt1_2 C25_2 2.23(4) . ?
Pt1_2 C29_2 2.31(4) . ?
Pt1_2 C28_2 2.42(4) . ?
Pt1_2 Ru1_2 2.798(4) . ?
Pt1_2 Ru2_2 2.975(4) . ?
Pt2_2 C16_2 2.08(4) . ?
Pt2_2 C17_2 2.15(4) . ?
Pt2_2 C21_2 2.16(4) . ?
Pt2_2 C20_2 2.30(4) . ?
Pt2_2 Ru2_2 2.751(4) . ?
Pt2_2 Ru3_2 2.990(4) . ?
Ru1_2 C1_2 1.85(5) . ?
Ru1_2 C2_2 1.93(5) . ?
Ru1_2 C3_2 1.96(5) . ?
Ru1_2 C0_2 2.08(5) . ?
Ru1_2 Ru3_2 2.825(5) . ?
Ru1_2 Ru5_2 2.873(5) . ?
Ru1_2 Ru6_2 2.878(5) . ?
Ru1_2 Ru2_2 3.114(5) . ?
Ru2_2 C14_2 1.86(5) . ?
Ru2_2 C15_2 1.88(5) . ?
Ru2_2 C4_2 2.00(4) . ?
Ru2_2 C0_2 2.04(5) . ?
Ru2_2 Ru6_2 2.761(5) . ?
Ru2_2 Ru4_2 2.968(5) . ?
Ru2_2 Ru3_2 3.039(5) . ?
Ru3_2 C12_2 1.76(4) . ?
Ru3_2 C13_2 1.78(4) . ?
Ru3_2 C0_2 2.05(5) . ?
Ru3_2 Ru4_2 2.930(5) . ?
Ru3_2 Ru5_2 2.953(5) . ?
Ru4_2 C10_2 1.82(5) . ?
Ru4_2 C11_2 1.85(5) . ?
Ru4_2 C0_2 2.06(5) . ?
Ru4_2 C8_2 2.15(5) . ?
Ru4_2 Ru5_2 2.780(5) . ?
Ru4_2 Ru6_2 2.984(5) . ?
Ru5_2 C9_2 1.79(5) . ?
Ru5_2 C7_2 1.81(5) . ?
Ru5_2 C8_2 1.84(5) . ?
Ru5_2 C0_2 2.14(5) . ?
Ru5_2 C3_2 2.27(4) . ?
Ru5_2 Ru6_2 2.935(5) . ?
Ru6_2 C5_2 1.69(5) . ?
Ru6_2 C6_2 1.82(5) . ?
Ru6_2 C0_2 2.03(5) . ?
Ru6_2 C4_2 2.09(5) . ?
Ru1'_2 Ru6'_2 2.82(3) . ?
Ru1'_2 Ru3'_2 2.86(3) . ?
Ru3'_2 Ru4'_2 3.11(3) . ?
Ru4'_2 Ru6'_2 3.10(3) . ?
O1_2 C1_2 1.25(5) . ?
O2_2 C2_2 1.12(5) . ?
O3_2 C3_2 1.18(5) . ?
O4_2 C4_2 1.23(5) . ?
O5_2 C5_2 1.33(5) . ?
O6_2 C6_2 1.14(5) . ?
O7_2 C7_2 1.22(5) . ?
O8_2 C8_2 1.28(5) . ?
O9_2 C9_2 1.10(5) . ?
O10_2 C10_2 1.15(5) . ?
O11_2 C11_2 1.11(5) . ?
O12_2 C12_2 1.35(5) . ?
O13_2 C13_2 1.27(5) . ?
O14_2 C14_2 1.18(5) . ?
O15_2 C15_2 1.16(5) . ?
C16_2 C17_2 1.36(3) . ?
C16_2 C23_2 1.56(2) . ?
C17_2 C18_2 1.56(2) . ?
C18_2 C19_2 1.56(2) . ?
C19_2 C20_2 1.58(2) . ?
C20_2 C21_2 1.35(3) . ?
C21_2 C22_2 1.56(2) . ?
C22_2 C23_2 1.57(2) . ?
C24_2 C25_2 1.36(3) . ?
C24_2 C31_2 1.58(2) . ?
C25_2 C26_2 1.56(2) . ?
C26_2 C27_2 1.55(2) . ?
C27_2 C28_2 1.54(2) . ?
C28_2 C29_2 1.35(2) . ?
C29_2 C30_2 1.55(2) . ?
C30_2 C31_2 1.57(2) . ?
